data_7039246
loop_
_publ_author_name
'Lopez, Jordan R.'
'Martin, Lee'
'Wallis, John D.'
'Akutsu, Hiroki'
'Nakazawa, Yasuhiro'
'Yamada, Jun-Ichi'
'Kadoya, Tomofumi'
'Coles, Simon J.'
'Wilson, Claire'

_publ_section_title
;
 Enantiopure and racemic radical-cation salts of B(malate)2(-) anions with
 BEDT-TTF.
;
_journal_issue 22
_journal_name_full 'Dalton transactions (Cambridge, England : 2003)'
_journal_page_first 9285
_journal_page_last 9293
_journal_paper_doi 10.1039/c6dt01038e
_journal_volume 45
_journal_year 2016
_chemical_formula_moiety '2(C10 H8 S8), C8 H8 B O10, 2.72(H2 O)'
_chemical_formula_sum 'C28 H29.43 B O12.72 S16'
_chemical_formula_weight 1093.25
_space_group_crystal_system triclinic
_space_group_IT_number 2
_space_group_name_Hall '-P 1'
_space_group_name_H-M_alt 'P -1'
_symmetry_space_group_name_Hall '-P 1'
_symmetry_space_group_name_H-M 'P -1'
_atom_sites_solution_hydrogens geom
_atom_sites_solution_primary direct
_atom_sites_solution_secondary difmap
_audit_update_record
;
2016-03-14 deposited with the CCDC.
2016-05-10 downloaded from the CCDC.
;
_cell_angle_alpha 76.913(5)
_cell_angle_beta 84.377(6)
_cell_angle_gamma 70.239(5)
_cell_formula_units_Z 2
_cell_length_a 8.7239(3)
_cell_length_b 12.0104(3)
_cell_length_c 21.7699(6)
_cell_measurement_reflns_used 14953
_cell_measurement_temperature 250
_cell_measurement_theta_max 27.46
_cell_measurement_theta_min 3.09
_cell_volume 2090.35(13)
_computing_cell_refinement 'RAPID AUTO'
_computing_data_collection 'RAPID AUTO (Rigaku, ????)'
_computing_data_reduction 'RAPID AUTO'
_computing_molecular_graphics 'CrystalStructure 4.2'
_computing_publication_material 'CrystalStructure 4.2 (Rigaku, 2015)'
_computing_structure_refinement 'SHELXL Version 2013/4 (Sheldrick, 2008)'
_diffrn_ambient_temperature 250
_diffrn_detector_area_resol_mean 10.000
_diffrn_measured_fraction_theta_full 0.995
_diffrn_measured_fraction_theta_max 0.994
_diffrn_measurement_device_type 'Rigaku R-AXIS RAPID'
_diffrn_measurement_method \w
_diffrn_radiation_type 'Mo K\a'
_diffrn_radiation_wavelength 0.71075
_diffrn_reflns_av_R_equivalents 0.0269
_diffrn_reflns_Laue_measured_fraction_full 0.995
_diffrn_reflns_Laue_measured_fraction_max 0.994
_diffrn_reflns_limit_h_max 11
_diffrn_reflns_limit_h_min -11
_diffrn_reflns_limit_k_max 15
_diffrn_reflns_limit_k_min -15
_diffrn_reflns_limit_l_max 28
_diffrn_reflns_limit_l_min -26
_diffrn_reflns_number 20303
_diffrn_reflns_point_group_measured_fraction_full 0.995
_diffrn_reflns_point_group_measured_fraction_max 0.994
_diffrn_reflns_theta_full 25.242
_diffrn_reflns_theta_max 27.461
_diffrn_reflns_theta_min 3.084
_diffrn_standards_number 0
_exptl_absorpt_coefficient_mu 0.887
_exptl_absorpt_correction_T_max 0.982
_exptl_absorpt_correction_T_min 0.642
_exptl_absorpt_correction_type multi-scan
_exptl_absorpt_process_details 'ABSCOR (Rigaku, 1995)'
_exptl_crystal_colour black
_exptl_crystal_density_diffrn 1.737
_exptl_crystal_density_method 'not measured'
_exptl_crystal_description platelet
_exptl_crystal_F_000 1120.38
_exptl_crystal_size_max 0.250
_exptl_crystal_size_mid 0.100
_exptl_crystal_size_min 0.020
_refine_diff_density_max 0.61
_refine_diff_density_min -0.38
_refine_ls_extinction_method none
_refine_ls_goodness_of_fit_ref 1.030
_refine_ls_hydrogen_treatment mixed
_refine_ls_number_parameters 527
_refine_ls_number_reflns 9516
_refine_ls_number_restraints 0
_refine_ls_R_factor_all 0.0773
_refine_ls_R_factor_gt 0.0502
_refine_ls_shift/su_max 0.001
_refine_ls_structure_factor_coef Fsqd
_refine_ls_weighting_details 'w = 1/[\s^2^(Fo^2^)+(0.0641P)^2^+1.5769P] where P=(Fo^2^+2Fc^2^)/3'
_refine_ls_weighting_scheme calc
_refine_ls_wR_factor_gt 0.1229
_refine_ls_wR_factor_ref 0.1353
_reflns_Friedel_coverage 0.000
_reflns_number_gt 6828
_reflns_number_total 9516
_reflns_threshold_expression F^2^>2.0\s(F^2^)
_cod_data_source_file c6dt01038e1.cif
_cod_data_source_block M160115A
_cod_depositor_comments 'Adding full bibliography for 7039244--7039246.cif.'
_cod_original_cell_volume 2090.34(14)
_cod_database_code 7039246
_shelxl_version_number 2013-4

loop_
_space_group_symop_id
_space_group_symop_operation_xyz
1 +X,+Y,+Z
2 -X,-Y,-Z

loop_
_atom_site_label
_atom_site_type_symbol
_atom_site_fract_x
_atom_site_fract_y
_atom_site_fract_z
_atom_site_U_iso_or_equiv
_atom_site_adp_type
_atom_site_occupancy
_atom_site_site_symmetry_order
_atom_site_calc_flag
_atom_site_refinement_flags_posn
_atom_site_refinement_flags_adp
_atom_site_refinement_flags_occupancy
S1 S 0.49624(10) -0.17895(7) -0.18076(4) 0.03742(19) Uani 1 1 d . . .
S2 S 0.18588(11) 0.09867(7) -0.22746(3) 0.03761(19) Uani 1 1 d . . .
S3 S 0.41312(11) -0.13281(7) -0.05381(3) 0.03807(19) Uani 1 1 d . . .
S4 S 0.14774(10) 0.09636(7) -0.09018(3) 0.03737(19) Uani 1 1 d . . .
S5 S 0.37168(10) -0.10404(7) 0.09020(3) 0.03592(19) Uani 1 1 d . . .
S6 S 0.10239(11) 0.12431(7) 0.05626(4) 0.0393(2) Uani 1 1 d . . .
S7 S 0.35370(10) -0.10300(7) 0.22663(3) 0.03585(19) Uani 1 1 d . . .
S8 S 0.03623(10) 0.17244(7) 0.18358(3) 0.03618(19) Uani 1 1 d . . .
S9 S 0.28769(11) 0.33021(7) -0.18551(3) 0.03751(19) Uani 1 1 d . . .
S10 S 0.32863(11) 0.62139(7) -0.22847(3) 0.03653(19) Uani 1 1 d . . .
S11 S 0.25322(12) 0.37331(7) -0.05667(4) 0.0408(2) Uani 1 1 d . . .
S12 S 0.29868(12) 0.61153(7) -0.09130(4) 0.0404(2) Uani 1 1 d . . .
S13 S 0.19262(12) 0.40055(7) 0.08924(3) 0.0393(2) Uani 1 1 d . . .
S14 S 0.23810(12) 0.63888(7) 0.05393(4) 0.0421(2) Uani 1 1 d . . .
S15 S 0.15845(11) 0.39661(7) 0.22682(3) 0.03758(19) Uani 1 1 d . . .
S16 S 0.19911(12) 0.68635(7) 0.18128(4) 0.0424(2) Uani 1 1 d . . .
O1 O 0.1559(3) 0.1593(2) 0.42047(11) 0.0475(6) Uani 1 1 d . . .
O2 O 0.3985(3) 0.0350(2) 0.39639(12) 0.0560(7) Uani 1 1 d . . .
O3 O 0.2324(3) 0.2411(2) 0.49441(11) 0.0505(6) Uani 1 1 d . . .
O4 O 0.7130(4) 0.2055(2) 0.36436(12) 0.0610(7) Uani 1 1 d . . .
O5 O 0.7203(3) 0.0705(2) 0.45313(12) 0.0590(7) Uani 1 1 d . . .
H5 H 0.8206 0.0538 0.4488 0.071 Uiso 1 1 calc R U .
O6 O 0.0560(3) 0.3772(2) 0.40979(11) 0.0483(6) Uani 1 1 d . . .
O7 O -0.1574(4) 0.5459(2) 0.38878(13) 0.0628(8) Uani 1 1 d . . .
O8 O -0.0521(3) 0.2628(2) 0.49210(12) 0.0565(7) Uani 1 1 d . . .
O9 O -0.3673(6) 0.4178(5) 0.62413(17) 0.1229(18) Uani 1 1 d . . .
O10 O -0.3958(4) 0.3155(3) 0.55787(13) 0.0776(10) Uani 1 1 d . . .
H10 H -0.4214 0.2722 0.5899 0.093 Uiso 1 1 calc R U .
O11 O -0.1264(6) 0.7721(4) 0.37191(17) 0.0729(17) Uani 0.717(8) 1 d . . P
H11C H -0.1084 0.7107 0.4004 0.088 Uiso 0.717(8) 1 d R U P
H11D H -0.0427 0.7703 0.3505 0.088 Uiso 0.717(8) 1 d R U P
O12 O -0.0223(3) 0.0418(2) 0.57735(12) 0.0567(7) Uani 1 1 d . . .
H12C H -0.0669 -0.0075 0.5742 0.068 Uiso 1 1 d R U .
H12D H -0.0646 0.1043 0.5514 0.068 Uiso 1 1 d R U .
O13 O -0.5484(5) 0.1910(3) 0.63544(15) 0.0846(11) Uani 1 1 d . . .
H13C H -0.6404 0.2252 0.6189 0.101 Uiso 1 1 d R U .
H13D H -0.5092 0.1243 0.6246 0.101 Uiso 1 1 d R U .
C1 C 0.4365(4) -0.0968(3) -0.25908(15) 0.0427(8) Uani 1 1 d . . .
H1A H 0.4963 -0.0391 -0.2725 0.051 Uiso 1 1 calc R U .
H1B H 0.4694 -0.1539 -0.2876 0.051 Uiso 1 1 calc R U .
C2 C 0.2605(4) -0.0301(3) -0.26620(16) 0.0433(8) Uani 1 1 d . . .
H2A H 0.1999 -0.0861 -0.2489 0.052 Uiso 1 1 calc R U .
H2B H 0.2376 -0.0012 -0.3113 0.052 Uiso 1 1 calc R U .
C3 C 0.3726(4) -0.0809(3) -0.13431(13) 0.0303(6) Uani 1 1 d . . .
C4 C 0.2513(4) 0.0249(3) -0.15134(13) 0.0302(6) Uani 1 1 d . . .
C5 C 0.2691(4) -0.0082(3) -0.03039(13) 0.0321(6) Uani 1 1 d . . .
C6 C 0.2510(4) 0.0036(3) 0.03110(13) 0.0329(7) Uani 1 1 d . . .
C7 C 0.2789(4) -0.0301(3) 0.15151(13) 0.0297(6) Uani 1 1 d . . .
C8 C 0.1568(4) 0.0753(3) 0.13574(13) 0.0297(6) Uani 1 1 d . . .
C9 C 0.1798(4) -0.0364(3) 0.27387(14) 0.0389(7) Uani 1 1 d . . .
H9A H 0.0894 -0.0622 0.2663 0.047 Uiso 1 1 calc R U .
H9B H 0.2069 -0.0673 0.3185 0.047 Uiso 1 1 calc R U .
C10 C 0.1239(4) 0.1003(3) 0.26085(14) 0.0380(7) Uani 1 1 d . . .
H10A H 0.2171 0.1262 0.2645 0.046 Uiso 1 1 calc R U .
H10B H 0.0427 0.1283 0.2932 0.046 Uiso 1 1 calc R U .
C11 C 0.3743(4) 0.3972(3) -0.25731(14) 0.0372(7) Uani 1 1 d . . .
H11A H 0.4897 0.3825 -0.2509 0.045 Uiso 1 1 calc R U .
H11B H 0.3678 0.3574 -0.2911 0.045 Uiso 1 1 calc R U .
C12 C 0.2897(4) 0.5322(3) -0.27793(13) 0.0351(7) Uani 1 1 d . . .
H12A H 0.1720 0.5478 -0.2782 0.042 Uiso 1 1 calc R U .
H12B H 0.3253 0.5588 -0.3212 0.042 Uiso 1 1 calc R U .
C13 C 0.2835(4) 0.4286(3) -0.13677(13) 0.0301(6) Uani 1 1 d . . .
C14 C 0.3025(4) 0.5390(2) -0.15316(12) 0.0286(6) Uani 1 1 d . . .
C15 C 0.2567(4) 0.5012(3) -0.03198(13) 0.0331(7) Uani 1 1 d . . .
C16 C 0.2315(4) 0.5124(3) 0.02956(14) 0.0333(7) Uani 1 1 d . . .
C17 C 0.1856(4) 0.4751(3) 0.15055(13) 0.0299(6) Uani 1 1 d . . .
C18 C 0.2034(4) 0.5856(3) 0.13378(13) 0.0314(6) Uani 1 1 d . . .
C19 C 0.2192(4) 0.4812(3) 0.27338(13) 0.0372(7) Uani 1 1 d . . .
H19A H 0.1977 0.4518 0.3181 0.045 Uiso 1 1 calc R U .
H19B H 0.3368 0.4662 0.2675 0.045 Uiso 1 1 calc R U .
C20 C 0.1317(4) 0.6156(3) 0.25632(14) 0.0381(7) Uani 1 1 d . . .
H20A H 0.1491 0.6534 0.2893 0.046 Uiso 1 1 calc R U .
H20B H 0.0145 0.6299 0.2550 0.046 Uiso 1 1 calc R U .
C21 C 0.3153(5) 0.1106(3) 0.42497(16) 0.0428(8) Uani 1 1 d . . .
C22 C 0.3766(4) 0.1664(3) 0.46901(15) 0.0412(8) Uani 1 1 d . . .
H22 H 0.4387 0.1022 0.5033 0.049 Uiso 1 1 calc R U .
C23 C 0.4827(5) 0.2409(3) 0.43458(18) 0.0471(8) Uani 1 1 d . . .
H23A H 0.4240 0.2965 0.3976 0.057 Uiso 1 1 calc R U .
H23B H 0.4958 0.2902 0.4626 0.057 Uiso 1 1 calc R U .
C24 C 0.6481(4) 0.1714(3) 0.41301(15) 0.0402(8) Uani 1 1 d . . .
C25 C -0.0945(5) 0.4439(3) 0.41837(16) 0.0446(8) Uani 1 1 d . . .
C26 C -0.1747(4) 0.3745(3) 0.47111(16) 0.0423(8) Uani 1 1 d . . .
H26 H -0.2655 0.3598 0.4540 0.051 Uiso 1 1 calc R U .
C27 C -0.2393(5) 0.4437(3) 0.52347(17) 0.0480(9) Uani 1 1 d . . .
H27A H -0.1468 0.4501 0.5429 0.058 Uiso 1 1 calc R U .
H27B H -0.3070 0.5259 0.5048 0.058 Uiso 1 1 calc R U .
C28 C -0.3378(5) 0.3895(4) 0.57435(18) 0.0513(9) Uani 1 1 d . . .
B1 B 0.0976(5) 0.2588(4) 0.45671(19) 0.0444(9) Uani 1 1 d . . .

loop_
_atom_site_aniso_label
_atom_site_aniso_U_11
_atom_site_aniso_U_22
_atom_site_aniso_U_33
_atom_site_aniso_U_23
_atom_site_aniso_U_13
_atom_site_aniso_U_12
S1 0.0443(5) 0.0341(4) 0.0292(4) -0.0112(3) 0.0056(3) -0.0056(3)
S2 0.0492(5) 0.0338(4) 0.0258(4) -0.0092(3) -0.0006(3) -0.0065(3)
S3 0.0501(5) 0.0331(4) 0.0248(4) -0.0068(3) 0.0021(3) -0.0058(4)
S4 0.0467(5) 0.0344(4) 0.0254(4) -0.0093(3) 0.0055(3) -0.0058(3)
S5 0.0459(5) 0.0320(4) 0.0256(4) -0.0094(3) 0.0048(3) -0.0067(3)
S6 0.0480(5) 0.0364(4) 0.0258(4) -0.0075(3) 0.0022(3) -0.0039(4)
S7 0.0430(5) 0.0340(4) 0.0271(4) -0.0100(3) -0.0011(3) -0.0057(3)
S8 0.0429(5) 0.0328(4) 0.0284(4) -0.0102(3) 0.0067(3) -0.0063(3)
S9 0.0561(5) 0.0344(4) 0.0275(4) -0.0114(3) 0.0068(3) -0.0205(4)
S10 0.0540(5) 0.0333(4) 0.0244(4) -0.0081(3) 0.0094(3) -0.0183(4)
S11 0.0680(6) 0.0338(4) 0.0231(4) -0.0069(3) 0.0068(3) -0.0214(4)
S12 0.0670(6) 0.0354(4) 0.0241(4) -0.0088(3) 0.0054(3) -0.0235(4)
S13 0.0644(6) 0.0321(4) 0.0236(4) -0.0078(3) 0.0053(3) -0.0191(4)
S14 0.0711(6) 0.0368(4) 0.0234(4) -0.0068(3) 0.0068(4) -0.0257(4)
S15 0.0550(5) 0.0342(4) 0.0247(4) -0.0074(3) 0.0104(3) -0.0184(4)
S16 0.0688(6) 0.0365(4) 0.0288(4) -0.0113(3) 0.0056(4) -0.0251(4)
O1 0.0479(15) 0.0545(15) 0.0484(14) -0.0221(12) 0.0102(11) -0.0229(12)
O2 0.0686(18) 0.0499(15) 0.0522(15) -0.0246(13) 0.0168(13) -0.0185(14)
O3 0.0572(16) 0.0495(14) 0.0421(13) -0.0212(12) 0.0073(11) -0.0087(12)
O4 0.076(2) 0.0566(16) 0.0469(15) -0.0021(13) 0.0107(13) -0.0267(15)
O5 0.0503(16) 0.0542(15) 0.0539(15) 0.0115(13) 0.0073(12) -0.0102(13)
O6 0.0483(15) 0.0489(14) 0.0438(13) 0.0009(11) 0.0083(11) -0.0202(12)
O7 0.072(2) 0.0522(16) 0.0547(16) 0.0037(13) -0.0132(14) -0.0150(14)
O8 0.0566(16) 0.0397(13) 0.0619(16) -0.0033(12) 0.0274(13) -0.0138(12)
O9 0.169(4) 0.200(5) 0.064(2) -0.071(3) 0.046(2) -0.128(4)
O10 0.106(3) 0.105(3) 0.0519(17) -0.0306(17) 0.0248(16) -0.071(2)
O11 0.109(4) 0.060(3) 0.044(2) 0.0006(19) -0.008(2) -0.026(3)
O12 0.0621(18) 0.0517(15) 0.0566(16) -0.0088(13) 0.0135(13) -0.0247(13)
O13 0.117(3) 0.072(2) 0.078(2) -0.0351(18) 0.038(2) -0.047(2)
C1 0.052(2) 0.0464(19) 0.0307(16) -0.0144(15) 0.0081(14) -0.0151(16)
C2 0.050(2) 0.051(2) 0.0349(17) -0.0174(15) 0.0040(15) -0.0203(17)
C3 0.0378(17) 0.0310(15) 0.0242(13) -0.0077(12) 0.0043(12) -0.0140(13)
C4 0.0371(17) 0.0322(15) 0.0232(13) -0.0100(12) 0.0063(11) -0.0130(13)
C5 0.0407(18) 0.0318(15) 0.0245(14) -0.0085(12) 0.0064(12) -0.0131(13)
C6 0.0425(18) 0.0303(15) 0.0263(14) -0.0089(12) 0.0048(12) -0.0120(13)
C7 0.0392(17) 0.0294(14) 0.0241(13) -0.0095(12) 0.0031(12) -0.0144(13)
C8 0.0342(16) 0.0303(14) 0.0270(14) -0.0100(12) 0.0060(12) -0.0127(12)
C9 0.0406(19) 0.0442(18) 0.0306(15) -0.0057(14) 0.0073(13) -0.0155(15)
C10 0.0446(19) 0.0426(18) 0.0279(15) -0.0159(14) 0.0051(13) -0.0118(15)
C11 0.048(2) 0.0373(16) 0.0265(14) -0.0131(13) 0.0077(13) -0.0117(15)
C12 0.0462(19) 0.0353(16) 0.0232(14) -0.0073(12) 0.0029(12) -0.0127(14)
C13 0.0388(17) 0.0286(14) 0.0228(13) -0.0078(12) 0.0034(11) -0.0103(13)
C14 0.0382(17) 0.0273(14) 0.0193(12) -0.0065(11) 0.0055(11) -0.0099(12)
C15 0.0458(19) 0.0327(15) 0.0221(14) -0.0069(12) 0.0040(12) -0.0149(14)
C16 0.0427(18) 0.0310(15) 0.0266(14) -0.0073(12) 0.0027(12) -0.0126(13)
C17 0.0377(17) 0.0290(14) 0.0217(13) -0.0052(11) 0.0034(11) -0.0103(12)
C18 0.0404(17) 0.0333(15) 0.0217(13) -0.0070(12) 0.0013(12) -0.0133(13)
C19 0.0443(19) 0.0411(17) 0.0230(14) -0.0038(13) 0.0031(13) -0.0127(15)
C20 0.050(2) 0.0385(17) 0.0271(15) -0.0114(13) 0.0066(13) -0.0149(15)
C21 0.053(2) 0.0398(18) 0.0379(17) -0.0119(15) 0.0150(15) -0.0207(16)
C22 0.049(2) 0.0351(16) 0.0368(17) -0.0119(14) 0.0015(14) -0.0085(15)
C23 0.055(2) 0.0372(18) 0.050(2) -0.0082(16) -0.0024(17) -0.0173(16)
C24 0.054(2) 0.0353(16) 0.0360(17) -0.0048(14) -0.0060(15) -0.0215(16)
C25 0.049(2) 0.051(2) 0.0386(18) -0.0110(16) -0.0063(15) -0.0206(17)
C26 0.0419(19) 0.0434(18) 0.0458(19) -0.0145(16) 0.0043(15) -0.0174(16)
C27 0.050(2) 0.049(2) 0.051(2) -0.0204(18) 0.0007(16) -0.0183(17)
C28 0.051(2) 0.064(2) 0.044(2) -0.0227(18) 0.0007(16) -0.0180(19)
B1 0.048(2) 0.043(2) 0.041(2) -0.0101(18) 0.0132(17) -0.0171(18)

loop_
_atom_type_symbol
_atom_type_description
_atom_type_scat_dispersion_real
_atom_type_scat_dispersion_imag
_atom_type_scat_source
C C 0.0033 0.0016
;
International Tables for Crystallography
(Vol. C, Tables 4.2.6.8 and 6.1.1.4)
;
H H 0.0000 0.0000
;
International Tables for Crystallography
(Vol. C, Table 6.1.1.4)
;
O O 0.0106 0.0060
;
International Tables for Crystallography
(Vol. C, Tables 4.2.6.8 and 6.1.1.4)
;
B B 0.0013 0.0007
;
International Tables for Crystallography
(Vol. C, Tables 4.2.6.8 and 6.1.1.4)
;
S S 0.1246 0.1234
;
International Tables for Crystallography
(Vol. C, Tables 4.2.6.8 and 6.1.1.4)
;

loop_
_geom_angle_atom_site_label_1
_geom_angle_atom_site_label_2
_geom_angle_atom_site_label_3
_geom_angle
C3 S1 C1 102.35(15)
C4 S2 C2 99.08(15)
C5 S3 C3 95.37(14)
C5 S4 C4 95.38(14)
C6 S5 C7 95.48(14)
C6 S6 C8 95.09(14)
C7 S7 C9 99.76(15)
C8 S8 C10 102.54(15)
C13 S9 C11 100.64(14)
C14 S10 C12 101.31(14)
C13 S11 C15 95.28(13)
C15 S12 C14 95.71(13)
C16 S13 C17 95.30(13)
C16 S14 C18 95.28(14)
C17 S15 C19 100.50(14)
C18 S16 C20 101.60(14)
C21 O1 B1 109.0(3)
C22 O3 B1 109.1(3)
C25 O6 B1 110.7(3)
C26 O8 B1 110.3(3)
C2 C1 S1 115.0(2)
C1 C2 S2 114.3(2)
C4 C3 S1 129.7(2)
C4 C3 S3 117.1(2)
S1 C3 S3 113.16(17)
C3 C4 S2 127.2(2)
C3 C4 S4 116.6(2)
S2 C4 S4 116.16(17)
C6 C5 S4 123.0(2)
C6 C5 S3 121.7(2)
S4 C5 S3 115.20(16)
C5 C6 S5 122.0(2)
C5 C6 S6 122.6(3)
S5 C6 S6 115.33(16)
C8 C7 S7 127.3(2)
C8 C7 S5 116.8(2)
S7 C7 S5 115.88(17)
C7 C8 S8 129.6(2)
C7 C8 S6 117.3(2)
S8 C8 S6 113.07(17)
C10 C9 S7 114.1(2)
C9 C10 S8 114.2(2)
C12 C11 S9 113.3(2)
C11 C12 S10 114.0(2)
C14 C13 S11 117.4(2)
C14 C13 S9 128.5(2)
S11 C13 S9 114.16(16)
C13 C14 S10 128.8(2)
C13 C14 S12 116.5(2)
S10 C14 S12 114.75(16)
C16 C15 S12 122.6(2)
C16 C15 S11 122.4(2)
S12 C15 S11 115.00(16)
C15 C16 S14 122.2(2)
C15 C16 S13 122.5(2)
S14 C16 S13 115.31(16)
C18 C17 S13 116.6(2)
C18 C17 S15 127.5(2)
S13 C17 S15 115.97(16)
C17 C18 S14 117.5(2)
C17 C18 S16 129.3(2)
S14 C18 S16 113.27(16)
C20 C19 S15 113.2(2)
C19 C20 S16 113.0(2)
O2 C21 O1 124.1(3)
O2 C21 C22 125.9(4)
O1 C21 C22 109.9(3)
O3 C22 C21 104.2(3)
O3 C22 C23 110.8(3)
C21 C22 C23 112.2(3)
C24 C23 C22 116.3(3)
O4 C24 O5 122.6(3)
O4 C24 C23 123.5(3)
O5 C24 C23 113.9(3)
O7 C25 O6 124.4(3)
O7 C25 C26 126.2(4)
O6 C25 C26 109.3(3)
O8 C26 C27 112.1(3)
O8 C26 C25 105.2(3)
C27 C26 C25 111.2(3)
C28 C27 C26 115.3(3)
O9 C28 O10 123.0(4)
O9 C28 C27 122.8(4)
O10 C28 C27 114.1(3)
O3 B1 O8 114.2(3)
O3 B1 O1 104.7(3)
O8 B1 O1 113.8(3)
O3 B1 O6 112.1(3)
O8 B1 O6 104.4(3)
O1 B1 O6 107.8(3)

loop_
_geom_bond_atom_site_label_1
_geom_bond_atom_site_label_2
_geom_bond_distance
S1 C3 1.743(3)
S1 C1 1.793(3)
S2 C4 1.742(3)
S2 C2 1.825(3)
S3 C5 1.740(3)
S3 C3 1.750(3)
S4 C5 1.739(3)
S4 C4 1.756(3)
S5 C6 1.740(3)
S5 C7 1.751(3)
S6 C6 1.741(3)
S6 C8 1.754(3)
S7 C7 1.744(3)
S7 C9 1.801(3)
S8 C8 1.748(3)
S8 C10 1.819(3)
S9 C13 1.748(3)
S9 C11 1.809(3)
S10 C14 1.750(3)
S10 C12 1.806(3)
S11 C13 1.748(3)
S11 C15 1.749(3)
S12 C15 1.737(3)
S12 C14 1.754(3)
S13 C16 1.743(3)
S13 C17 1.754(3)
S14 C16 1.739(3)
S14 C18 1.745(3)
S15 C17 1.751(3)
S15 C19 1.810(3)
S16 C18 1.751(3)
S16 C20 1.805(3)
O1 C21 1.317(4)
O1 B1 1.499(5)
O2 C21 1.209(4)
O3 C22 1.421(4)
O3 B1 1.429(5)
O4 C24 1.205(4)
O5 C24 1.319(4)
O6 C25 1.307(4)
O6 B1 1.504(5)
O7 C25 1.214(4)
O8 C26 1.414(4)
O8 B1 1.442(4)
O9 C28 1.187(5)
O10 C28 1.288(5)
C1 C2 1.478(5)
C3 C4 1.352(4)
C5 C6 1.366(4)
C7 C8 1.349(4)
C9 C10 1.513(4)
C11 C12 1.517(4)
C13 C14 1.355(4)
C15 C16 1.366(4)
C17 C18 1.351(4)
C19 C20 1.509(4)
C21 C22 1.512(5)
C22 C23 1.530(5)
C23 C24 1.493(5)
C25 C26 1.519(5)
C26 C27 1.515(5)
C27 C28 1.501(5)

loop_
_geom_hbond_atom_site_label_D
_geom_hbond_atom_site_label_H
_geom_hbond_atom_site_label_A
_geom_hbond_site_symmetry_A
_geom_hbond_distance_DA
_geom_hbond_distance_DH
_geom_hbond_distance_HA
_geom_hbond_angle_DHA
_geom_hbond_publ_flag
O5 H5 O12 2_656 2.619(4) 0.830 1.863 150.9 no
O10 H10 O13 . 2.573(5) 0.830 1.801 154.2 no
O11 H11C O3 2_566 2.952(4) 0.828(4) 2.538(2) 112.1(3) no
O11 H11C O7 . 2.758(6) 0.828(4) 2.232(3) 121.7(4) no
O12 H12C O1 2_556 3.006(5) 0.829(3) 2.187(3) 169.75(17) no
O12 H12D O8 . 2.820(3) 0.824(2) 2.074(3) 150.3(2) no
O13 H13C O11 2_466 2.734(7) 0.841(4) 2.015(5) 143.0(3) no
O13 H13D O2 2_556 2.798(4) 0.836(3) 1.964(3) 174.5(3) no
